data_1518598
loop_
_publ_author_name
'Holthausen, Michael H.'
'Hiranandani, Rashi R.'
'Stephan, Douglas W.'

_publ_section_title
;
 Electrophilic bis-fluorophosphonium dications: Lewis acid catalysts from
 diphosphines
;
_journal_issue 3
_journal_name_full 'Chem. Sci.'
_journal_page_first 2016
_journal_paper_doi 10.1039/C5SC00051C
_journal_volume 6
_journal_year 2015
_chemical_formula_moiety 'C24 B F20, C34 H26 F P2'
_chemical_formula_sum 'C58 H26 B F21 P2'
_chemical_formula_weight 1194.54
_chemical_name_systematic
;
 ?
;
_space_group_IT_number 4
_symmetry_cell_setting monoclinic
_symmetry_space_group_name_Hall 'P 2yb'
_symmetry_space_group_name_H-M 'P 1 21 1'
_atom_sites_solution_hydrogens geom
_atom_sites_solution_primary direct
_atom_sites_solution_secondary difmap
_audit_creation_method SHELXL-97
_audit_update_record
;
2014-12-30 deposited with the CCDC.
2015-01-27 downloaded from the CCDC.
;
_cell_angle_alpha 90.00
_cell_angle_beta 95.055(7)
_cell_angle_gamma 90.00
_cell_formula_units_Z 2
_cell_length_a 8.4256(12)
_cell_length_b 21.123(3)
_cell_length_c 13.804(2)
_cell_measurement_reflns_used 9909
_cell_measurement_temperature 150(2)
_cell_measurement_theta_max 48.604
_cell_measurement_theta_min 4.853
_cell_volume 2447.2(6)
_computing_cell_refinement
'Bruker SMART. Area-Detector Software Package. (Siemens Industrial Automation, 1993, Inc.: Madison, WI)'
_computing_data_collection
'Bruker SMART. Area-Detector Software Package. (Siemens Industrial Automation, 1993, Inc.: Madison, WI)'
_computing_data_reduction
'Bruker SAINT. Area-Detector Integration Software. (Siemens Industrial Automation, 1995, Inc.: Madison, WI)'
_computing_molecular_graphics 'Ortep for Windows (L. J. Farrugia, J. Appl. Cryst. 1997, 30, 565)'
_computing_publication_material 'WinGX v1.70.01 (L. J. Farrugia, J. Appl. Cryst. 1999, 32, 837)'
_computing_structure_refinement
'SHELX-97. Programs for Crystal Structure Analysis. (G. M. Sheldrick, 1997, Release 97-2, University of Gttingen, Germany)'
_computing_structure_solution
'SHELX-97. Programs for Crystal Structure Analysis. (G. M. Sheldrick, 1997, Release 97-2, University of Gttingen, Germany)'
_diffrn_ambient_temperature 150(2)
_diffrn_measured_fraction_theta_full 0.993
_diffrn_measured_fraction_theta_max 0.993
_diffrn_measurement_device_type 'Bruker Apex II CCD detector'
_diffrn_measurement_method 'phi and omega scans'
_diffrn_radiation_monochromator graphite
_diffrn_radiation_source 'fine-focus sealed tube'
_diffrn_radiation_type MoK\a
_diffrn_radiation_wavelength 0.71073
_diffrn_reflns_av_R_equivalents 0.0787
_diffrn_reflns_av_unetI/netI 0.1006
_diffrn_reflns_limit_h_max 10
_diffrn_reflns_limit_h_min -10
_diffrn_reflns_limit_k_max 27
_diffrn_reflns_limit_k_min -27
_diffrn_reflns_limit_l_max 17
_diffrn_reflns_limit_l_min -17
_diffrn_reflns_number 41120
_diffrn_reflns_theta_full 27.46
_diffrn_reflns_theta_max 27.46
_diffrn_reflns_theta_min 1.48
_exptl_absorpt_coefficient_mu 0.212
_exptl_absorpt_correction_T_max 0.7455
_exptl_absorpt_correction_T_min 0.6987
_exptl_absorpt_correction_type multi-scan
_exptl_absorpt_process_details
'SADABS. Area-Detector Integration Software. (Siemens Industrial Automation, 1995, Inc.: Madison, WI)'
_exptl_crystal_colour colorless
_exptl_crystal_density_diffrn 1.621
_exptl_crystal_density_method 'not measured'
_exptl_crystal_description block
_exptl_crystal_F_000 1196
_exptl_crystal_size_max 0.20
_exptl_crystal_size_mid 0.10
_exptl_crystal_size_min 0.10
_refine_diff_density_max 0.264
_refine_diff_density_min -0.266
_refine_diff_density_rms 0.059
_refine_ls_abs_structure_details 'Flack H D (1983), Acta Cryst. A39, 876-881'
_refine_ls_abs_structure_Flack 0.02(8)
_refine_ls_extinction_method none
_refine_ls_goodness_of_fit_ref 0.983
_refine_ls_hydrogen_treatment constr
_refine_ls_matrix_type full
_refine_ls_number_parameters 739
_refine_ls_number_reflns 10858
_refine_ls_number_restraints 1
_refine_ls_restrained_S_all 0.983
_refine_ls_R_factor_all 0.1033
_refine_ls_R_factor_gt 0.0480
_refine_ls_shift/su_max 0.000
_refine_ls_shift/su_mean 0.000
_refine_ls_structure_factor_coef Fsqd
_refine_ls_weighting_details 'calc w=1/[\s^2^(Fo^2^)+(0.0309P)^2^+0.0000P] where P=(Fo^2^+2Fc^2^)/3'
_refine_ls_weighting_scheme calc
_refine_ls_wR_factor_gt 0.0713
_refine_ls_wR_factor_ref 0.0852
_reflns_number_gt 7111
_reflns_number_total 10858
_reflns_threshold_expression >2sigma(I)
_cod_data_source_file c5sc00051c2.cif
_cod_data_source_block 3_[(C10H6)(Ph2P)(Ph2PF)][B(C6F5)4]
_cod_depositor_comments 'Adding full bibliography for 1518596--1518603.cif.'
_cod_original_sg_symbol_H-M 'P 21'
_cod_database_code 1518598

loop_
_symmetry_equiv_pos_as_xyz
'x, y, z'
'-x, y+1/2, -z'

loop_
_atom_site_label
_atom_site_type_symbol
_atom_site_fract_x
_atom_site_fract_y
_atom_site_fract_z
_atom_site_U_iso_or_equiv
_atom_site_adp_type
_atom_site_occupancy
_atom_site_symmetry_multiplicity
_atom_site_calc_flag
_atom_site_refinement_flags
P1 P 0.43371(10) 0.48157(4) 0.52415(6) 0.01911(19) Uani 1 1 d .
P2 P 0.16059(11) 0.51177(4) 0.44719(6) 0.0230(2) Uani 1 1 d .
F1 F -0.0147(2) 0.53106(8) 0.39493(13) 0.0318(5) Uani 1 1 d .
F2 F 1.3829(3) 0.29981(10) 1.35596(16) 0.0531(7) Uani 1 1 d .
F3 F 0.5241(3) 0.02653(10) 1.02240(17) 0.0574(7) Uani 1 1 d .
F4 F 1.2867(2) 0.06976(9) 0.71507(14) 0.0376(5) Uani 1 1 d .
F5 F 1.2440(2) 0.02586(9) 0.89643(14) 0.0394(5) Uani 1 1 d .
F6 F 1.1378(2) 0.10354(8) 1.02991(13) 0.0311(5) Uani 1 1 d .
F7 F 1.0511(2) 0.26224(8) 0.78739(13) 0.0318(5) Uani 1 1 d .
F8 F 1.1860(2) 0.18938(9) 0.66325(13) 0.0402(6) Uani 1 1 d .
F9 F 0.9242(2) 0.14891(9) 1.18417(13) 0.0323(5) Uani 1 1 d .
F10 F 0.7089(3) 0.05852(9) 1.18630(15) 0.0456(6) Uani 1 1 d .
F11 F 0.5537(2) 0.09254(10) 0.85258(16) 0.0453(6) Uani 1 1 d .
F12 F 0.7555(2) 0.18862(8) 0.85110(13) 0.0307(5) Uani 1 1 d .
F13 F 1.1936(2) 0.32881(8) 0.94715(14) 0.0328(5) Uani 1 1 d .
F14 F 1.1078(3) 0.44765(9) 0.90028(15) 0.0451(6) Uani 1 1 d .
F15 F 0.7956(3) 0.48347(9) 0.89665(15) 0.0501(6) Uani 1 1 d .
F16 F 0.5762(3) 0.39882(9) 0.95212(15) 0.0456(6) Uani 1 1 d .
F17 F 0.6556(2) 0.28081(8) 0.99189(15) 0.0364(5) Uani 1 1 d .
F18 F 0.8886(2) 0.28069(8) 1.17505(14) 0.0340(5) Uani 1 1 d .
F19 F 1.0603(3) 0.31583(10) 1.33618(15) 0.0546(7) Uani 1 1 d .
F20 F 1.5285(3) 0.24651(11) 1.20600(16) 0.0513(6) Uani 1 1 d .
F21 F 1.3607(2) 0.20944(10) 1.04457(15) 0.0385(5) Uani 1 1 d .
C1 C 0.7823(4) 0.63542(15) 0.6472(3) 0.0300(9) Uani 1 1 d .
H1 H 0.8566 0.6667 0.6711 0.036 Uiso 1 1 calc R
C2 C 0.7212(4) 0.59305(15) 0.7104(2) 0.0266(8) Uani 1 1 d .
H7 H 0.7515 0.5960 0.7782 0.032 Uiso 1 1 calc R
C3 C 0.6158(4) 0.54619(15) 0.6753(2) 0.0217(8) Uani 1 1 d .
H8 H 0.5747 0.5170 0.7191 0.026 Uiso 1 1 calc R
C4 C 0.5701(4) 0.54183(13) 0.5756(2) 0.0199(7) Uani 1 1 d .
C5 C 0.2032(4) 0.59263(15) 0.4818(2) 0.0252(8) Uani 1 1 d .
C6 C 0.2326(4) 0.61119(16) 0.5789(3) 0.0284(9) Uani 1 1 d .
H9 H 0.2410 0.5803 0.6290 0.034 Uiso 1 1 calc R
C7 C 0.2495(4) 0.67465(17) 0.6018(3) 0.0410(10) Uani 1 1 d .
H10 H 0.2666 0.6874 0.6679 0.049 Uiso 1 1 calc R
C8 C 0.2416(5) 0.71980(18) 0.5284(4) 0.0485(12) Uani 1 1 d .
H2 H 0.2555 0.7633 0.5442 0.058 Uiso 1 1 calc R
C9 C 0.4259(5) 0.31501(18) 0.7383(3) 0.0412(10) Uani 1 1 d .
H3 H 0.4231 0.2809 0.7829 0.049 Uiso 1 1 calc R
C10 C 0.3724(4) 0.37447(17) 0.7627(3) 0.0330(9) Uani 1 1 d .
H26 H 0.3325 0.3811 0.8241 0.040 Uiso 1 1 calc R
C11 C 0.3769(4) 0.42404(16) 0.6977(2) 0.0248(8) Uani 1 1 d .
H4 H 0.3366 0.4643 0.7138 0.030 Uiso 1 1 calc R
C12 C 0.4405(4) 0.41540(14) 0.6080(2) 0.0203(7) Uani 1 1 d .
C13 C 0.7348(4) 0.63213(16) 0.5488(3) 0.0339(9) Uani 1 1 d .
H6 H 0.7753 0.6619 0.5057 0.041 Uiso 1 1 calc R
C14 C 0.6292(4) 0.58598(15) 0.5123(3) 0.0278(8) Uani 1 1 d .
H5 H 0.5971 0.5843 0.4447 0.033 Uiso 1 1 calc R
C15 C 0.5069(4) 0.45546(14) 0.4130(2) 0.0205(8) Uani 1 1 d .
C16 C 0.6586(4) 0.43369(15) 0.4042(2) 0.0276(8) Uani 1 1 d .
H23 H 0.7347 0.4341 0.4592 0.033 Uiso 1 1 calc R
C17 C 0.7028(5) 0.41094(15) 0.3148(3) 0.0319(9) Uani 1 1 d .
H22 H 0.8073 0.3951 0.3097 0.038 Uiso 1 1 calc R
C18 C 0.5939(5) 0.41173(16) 0.2351(3) 0.0347(10) Uani 1 1 d .
H21 H 0.6250 0.3963 0.1749 0.042 Uiso 1 1 calc R
C19 C 0.4374(4) 0.43452(15) 0.2390(2) 0.0286(9) Uani 1 1 d .
C20 C 0.3255(5) 0.43495(17) 0.1568(3) 0.0376(10) Uani 1 1 d .
H20 H 0.3560 0.4202 0.0962 0.045 Uiso 1 1 calc R
C21 C 0.1746(5) 0.45623(19) 0.1632(3) 0.0472(11) Uani 1 1 d .
H19 H 0.1003 0.4556 0.1073 0.057 Uiso 1 1 calc R
C22 C 0.1276(5) 0.47926(17) 0.2522(2) 0.0366(9) Uani 1 1 d .
H18 H 0.0222 0.4947 0.2550 0.044 Uiso 1 1 calc R
C23 C 0.2323(4) 0.47982(15) 0.3357(2) 0.0235(8) Uani 1 1 d .
C24 C 0.1937(4) 0.63829(17) 0.4083(3) 0.0348(9) Uani 1 1 d .
H12 H 0.1737 0.6260 0.3422 0.042 Uiso 1 1 calc R
C25 C 0.2136(5) 0.70149(18) 0.4324(4) 0.0463(11) Uani 1 1 d .
H11 H 0.2079 0.7326 0.3825 0.056 Uiso 1 1 calc R
C26 C 0.0777(4) 0.45809(15) 0.5308(2) 0.0206(7) Uani 1 1 d .
C27 C -0.0140(4) 0.48140(16) 0.6021(2) 0.0257(8) Uani 1 1 d .
H17 H -0.0305 0.5257 0.6082 0.031 Uiso 1 1 calc R
C28 C -0.0810(4) 0.43930(17) 0.6644(3) 0.0304(9) Uani 1 1 d .
H16 H -0.1410 0.4549 0.7144 0.036 Uiso 1 1 calc R
C29 C -0.0607(4) 0.37464(17) 0.6538(3) 0.0302(9) Uani 1 1 d .
H15 H -0.1078 0.3460 0.6960 0.036 Uiso 1 1 calc R
C30 C 0.0280(4) 0.35175(16) 0.5820(3) 0.0320(9) Uani 1 1 d .
H13 H 0.0409 0.3074 0.5746 0.038 Uiso 1 1 calc R
C31 C 0.0980(4) 0.39304(15) 0.5210(2) 0.0254(8) Uani 1 1 d .
H14 H 0.1601 0.3771 0.4722 0.031 Uiso 1 1 calc R
C32 C 0.3918(4) 0.45716(15) 0.3308(2) 0.0240(8) Uani 1 1 d .
C33 C 0.4920(4) 0.35523(15) 0.5840(3) 0.0300(9) Uani 1 1 d .
H25 H 0.5332 0.3483 0.5230 0.036 Uiso 1 1 calc R
C34 C 0.4834(4) 0.30571(17) 0.6485(3) 0.0406(10) Uani 1 1 d .
H24 H 0.5174 0.2647 0.6310 0.049 Uiso 1 1 calc R
C35 C 1.2971(5) 0.28210(16) 1.2730(3) 0.0365(10) Uani 1 1 d .
C36 C 1.1339(5) 0.29029(15) 1.2625(3) 0.0338(9) Uani 1 1 d .
C37 C 1.0482(4) 0.27048(15) 1.1785(2) 0.0253(8) Uani 1 1 d .
C38 C 1.1128(4) 0.24153(14) 1.1002(2) 0.0215(8) Uani 1 1 d .
C39 C 0.8520(4) 0.17556(14) 1.0173(2) 0.0192(7) Uani 1 1 d .
C40 C 0.7491(4) 0.15754(15) 0.9374(2) 0.0233(8) Uani 1 1 d .
C41 C 0.6421(4) 0.10844(16) 0.9359(3) 0.0275(8) Uani 1 1 d .
C42 C 0.6272(4) 0.07463(16) 1.0205(3) 0.0361(10) Uani 1 1 d .
C43 C 1.2199(4) 0.10724(17) 0.7797(2) 0.0278(8) Uani 1 1 d .
C44 C 1.2022(4) 0.08609(16) 0.8724(3) 0.0269(8) Uani 1 1 d .
C45 C 1.1432(4) 0.12679(15) 0.9385(2) 0.0223(8) Uani 1 1 d .
C46 C 1.0900(4) 0.18802(14) 0.9179(2) 0.0200(7) Uani 1 1 d .
C47 C 1.1054(4) 0.20530(15) 0.8223(2) 0.0233(8) Uani 1 1 d .
C48 C 1.1720(4) 0.16740(16) 0.7543(2) 0.0240(8) Uani 1 1 d .
C49 C 0.8307(4) 0.13974(15) 1.1000(2) 0.0248(8) Uani 1 1 d .
C50 C 0.7210(4) 0.09143(16) 1.1022(3) 0.0305(9) Uani 1 1 d .
C51 C 0.9298(4) 0.29686(14) 0.9670(2) 0.0215(8) Uani 1 1 d .
C52 C 1.0356(4) 0.34330(15) 0.9453(2) 0.0255(8) Uani 1 1 d .
C53 C 0.9952(5) 0.40525(15) 0.9215(2) 0.0306(9) Uani 1 1 d .
C54 C 0.8388(5) 0.42361(15) 0.9215(2) 0.0301(9) Uani 1 1 d .
C55 C 0.7279(5) 0.38073(16) 0.9467(3) 0.0300(9) Uani 1 1 d .
C56 C 0.7740(4) 0.31900(15) 0.9678(2) 0.0260(8) Uani 1 1 d .
C57 C 1.3684(5) 0.25439(17) 1.1982(3) 0.0330(9) Uani 1 1 d .
C58 C 1.2771(4) 0.23537(15) 1.1145(2) 0.0263(8) Uani 1 1 d .
B1 B 0.9963(5) 0.22559(17) 1.0010(3) 0.0212(9) Uani 1 1 d .

loop_
_atom_site_aniso_label
_atom_site_aniso_U_11
_atom_site_aniso_U_22
_atom_site_aniso_U_33
_atom_site_aniso_U_23
_atom_site_aniso_U_13
_atom_site_aniso_U_12
P1 0.0201(5) 0.0216(4) 0.0155(4) -0.0019(4) 0.0008(4) -0.0008(4)
P2 0.0226(5) 0.0282(5) 0.0176(5) 0.0010(4) -0.0017(4) 0.0002(4)
F1 0.0229(11) 0.0411(12) 0.0297(12) 0.0044(9) -0.0074(9) 0.0035(9)
F2 0.0696(17) 0.0477(14) 0.0367(13) -0.0026(11) -0.0254(12) -0.0195(12)
F3 0.0540(15) 0.0533(15) 0.0641(17) 0.0057(12) 0.0019(13) -0.0406(13)
F4 0.0369(13) 0.0463(13) 0.0302(12) -0.0176(10) 0.0062(10) 0.0035(10)
F5 0.0493(14) 0.0302(12) 0.0388(13) -0.0009(10) 0.0036(11) 0.0136(10)
F6 0.0439(13) 0.0271(11) 0.0232(11) 0.0100(9) 0.0078(10) 0.0121(9)
F7 0.0468(14) 0.0282(11) 0.0209(11) 0.0064(9) 0.0048(10) 0.0017(10)
F8 0.0537(14) 0.0484(13) 0.0196(12) 0.0003(10) 0.0096(10) -0.0054(11)
F9 0.0401(13) 0.0352(11) 0.0210(11) 0.0061(9) -0.0013(10) -0.0101(10)
F10 0.0583(16) 0.0420(13) 0.0379(14) 0.0151(11) 0.0119(12) -0.0180(11)
F11 0.0335(13) 0.0571(14) 0.0428(14) -0.0048(11) -0.0102(11) -0.0191(11)
F12 0.0308(12) 0.0386(12) 0.0219(11) 0.0049(9) -0.0022(9) -0.0050(9)
F13 0.0367(14) 0.0317(11) 0.0306(12) 0.0053(9) 0.0060(10) -0.0087(9)
F14 0.0712(17) 0.0239(11) 0.0419(14) 0.0027(10) 0.0154(12) -0.0168(11)
F15 0.0940(19) 0.0196(10) 0.0370(13) 0.0023(10) 0.0074(12) 0.0171(12)
F16 0.0472(15) 0.0411(13) 0.0473(15) -0.0033(11) -0.0021(12) 0.0241(11)
F17 0.0261(12) 0.0302(11) 0.0530(14) 0.0058(10) 0.0044(11) 0.0038(9)
F18 0.0360(14) 0.0372(12) 0.0294(12) -0.0042(9) 0.0058(10) 0.0068(10)
F19 0.0817(19) 0.0509(14) 0.0303(13) -0.0201(11) 0.0003(13) 0.0017(13)
F20 0.0297(14) 0.0686(16) 0.0524(16) 0.0105(13) -0.0151(12) -0.0120(12)
F21 0.0221(12) 0.0571(13) 0.0364(13) -0.0037(11) 0.0035(10) -0.0008(10)
C1 0.036(2) 0.0204(19) 0.033(2) -0.0076(17) -0.0026(18) -0.0008(16)
C2 0.031(2) 0.0269(19) 0.021(2) -0.0058(16) -0.0023(16) 0.0064(17)
C3 0.023(2) 0.0217(18) 0.0193(18) -0.0029(15) -0.0011(16) 0.0015(15)
C4 0.021(2) 0.0165(17) 0.0217(19) -0.0034(14) 0.0018(15) 0.0028(14)
C5 0.020(2) 0.0257(19) 0.029(2) 0.0033(16) 0.0010(16) 0.0021(16)
C6 0.025(2) 0.026(2) 0.034(2) -0.0022(17) 0.0035(17) -0.0010(16)
C7 0.035(2) 0.035(2) 0.054(3) -0.012(2) 0.011(2) 0.0002(19)
C8 0.037(3) 0.024(2) 0.085(4) -0.002(2) 0.010(2) -0.0053(19)
C9 0.037(3) 0.037(2) 0.050(3) 0.021(2) 0.007(2) -0.0044(19)
C10 0.031(2) 0.044(2) 0.024(2) 0.0069(18) 0.0023(17) -0.0102(19)
C11 0.0191(19) 0.0288(19) 0.027(2) -0.0009(16) 0.0012(15) -0.0017(15)
C12 0.0192(19) 0.0212(18) 0.0201(18) 0.0001(15) 0.0004(15) -0.0049(15)
C13 0.041(2) 0.025(2) 0.037(2) 0.0019(18) 0.0069(19) -0.0085(18)
C14 0.034(2) 0.0298(19) 0.0192(19) -0.0053(16) 0.0017(16) 0.0023(17)
C15 0.027(2) 0.0196(17) 0.0155(18) -0.0034(14) 0.0056(15) -0.0057(15)
C16 0.026(2) 0.033(2) 0.024(2) -0.0065(16) 0.0055(16) -0.0044(17)
C17 0.033(2) 0.030(2) 0.034(2) -0.0069(18) 0.0159(19) -0.0046(17)
C18 0.050(3) 0.030(2) 0.028(2) -0.0104(17) 0.022(2) -0.0119(19)
C19 0.044(2) 0.0235(19) 0.0188(19) -0.0021(15) 0.0085(18) -0.0112(17)
C20 0.060(3) 0.037(2) 0.0150(19) -0.0052(17) 0.003(2) -0.008(2)
C21 0.060(3) 0.059(3) 0.019(2) -0.0006(19) -0.015(2) -0.001(2)
C22 0.041(2) 0.042(2) 0.024(2) 0.0000(19) -0.0077(17) -0.0005(19)
C23 0.028(2) 0.0253(18) 0.0167(17) -0.0005(15) -0.0026(15) -0.0063(16)
C24 0.031(2) 0.037(2) 0.036(2) 0.0094(18) 0.0025(18) 0.0032(17)
C25 0.038(3) 0.029(2) 0.072(3) 0.020(2) 0.003(2) -0.0026(19)
C26 0.0129(18) 0.0257(18) 0.0222(19) -0.0033(15) -0.0049(15) 0.0007(14)
C27 0.024(2) 0.0246(18) 0.028(2) 0.0000(17) -0.0011(16) 0.0066(16)
C28 0.027(2) 0.040(2) 0.025(2) 0.0052(17) 0.0039(17) 0.0017(17)
C29 0.025(2) 0.034(2) 0.032(2) 0.0093(17) 0.0032(17) -0.0046(17)
C30 0.036(2) 0.0196(18) 0.040(2) 0.0003(17) -0.0004(19) -0.0015(17)
C31 0.024(2) 0.028(2) 0.024(2) -0.0088(16) 0.0014(16) -0.0017(16)
C32 0.031(2) 0.0225(17) 0.0191(19) 0.0003(15) 0.0046(16) -0.0067(16)
C33 0.029(2) 0.0256(19) 0.037(2) -0.0010(17) 0.0120(18) 0.0019(16)
C34 0.034(2) 0.027(2) 0.062(3) 0.006(2) 0.014(2) 0.0034(18)
C35 0.054(3) 0.022(2) 0.029(2) -0.0008(17) -0.019(2) -0.0131(19)
C36 0.054(3) 0.0226(19) 0.024(2) -0.0043(16) -0.001(2) -0.0039(18)
C37 0.031(2) 0.0232(19) 0.0207(19) 0.0006(15) -0.0016(17) -0.0017(16)
C38 0.029(2) 0.0155(17) 0.0194(19) 0.0050(14) 0.0008(16) -0.0025(15)
C39 0.0229(19) 0.0173(16) 0.0178(18) 0.0022(14) 0.0028(15) 0.0009(14)
C40 0.023(2) 0.0227(18) 0.024(2) 0.0048(16) 0.0001(16) 0.0011(15)
C41 0.019(2) 0.035(2) 0.028(2) -0.0066(17) -0.0042(16) -0.0092(16)
C42 0.031(2) 0.032(2) 0.046(3) 0.0054(19) 0.007(2) -0.0120(18)
C43 0.023(2) 0.036(2) 0.025(2) -0.0133(17) 0.0051(16) -0.0015(16)
C44 0.026(2) 0.024(2) 0.031(2) 0.0005(16) 0.0019(17) 0.0007(16)
C45 0.0195(19) 0.0278(19) 0.0195(19) -0.0009(15) 0.0019(15) -0.0019(15)
C46 0.0197(19) 0.0208(18) 0.0190(19) 0.0035(14) -0.0009(15) -0.0040(14)
C47 0.028(2) 0.0220(18) 0.0202(19) 0.0036(15) 0.0033(16) -0.0040(16)
C48 0.025(2) 0.033(2) 0.0146(18) -0.0006(15) 0.0029(15) -0.0046(16)
C49 0.030(2) 0.0233(19) 0.0211(19) -0.0010(15) 0.0033(16) 0.0016(16)
C50 0.039(2) 0.028(2) 0.026(2) 0.0057(17) 0.0102(18) -0.0056(18)
C51 0.029(2) 0.0199(18) 0.0151(18) 0.0027(14) 0.0006(15) -0.0009(15)
C52 0.032(2) 0.0259(19) 0.019(2) 0.0006(15) 0.0068(17) -0.0010(16)
C53 0.058(3) 0.0159(18) 0.0192(19) -0.0003(15) 0.0080(19) -0.0092(18)
C54 0.056(3) 0.0154(18) 0.0184(19) -0.0025(15) 0.0033(18) 0.0074(19)
C55 0.037(2) 0.028(2) 0.024(2) -0.0035(16) -0.0041(17) 0.0125(18)
C56 0.034(2) 0.0227(19) 0.0216(19) -0.0004(15) 0.0023(17) -0.0040(17)
C57 0.032(3) 0.030(2) 0.034(2) 0.0077(18) -0.0126(19) -0.0112(18)
C58 0.032(2) 0.027(2) 0.0194(19) 0.0035(16) -0.0021(17) -0.0062(17)
B1 0.019(2) 0.023(2) 0.021(2) 0.0020(17) -0.0012(16) -0.0001(17)

loop_
_atom_type_symbol
_atom_type_description
_atom_type_scat_dispersion_real
_atom_type_scat_dispersion_imag
_atom_type_scat_source
C C 0.0033 0.0016 'International Tables Vol C Tables 4.2.6.8 and 6.1.1.4'
H H 0.0000 0.0000 'International Tables Vol C Tables 4.2.6.8 and 6.1.1.4'
B B 0.0013 0.0007 'International Tables Vol C Tables 4.2.6.8 and 6.1.1.4'
F F 0.0171 0.0103 'International Tables Vol C Tables 4.2.6.8 and 6.1.1.4'
P P 0.1023 0.0942 'International Tables Vol C Tables 4.2.6.8 and 6.1.1.4'

loop_
_geom_angle_atom_site_label_1
_geom_angle_atom_site_label_2
_geom_angle_atom_site_label_3
_geom_angle
C15 P1 C12 108.41(14)
C15 P1 C4 107.29(15)
C12 P1 C4 107.91(15)
C15 P1 P2 94.99(12)
C12 P1 P2 116.03(11)
C4 P1 P2 120.53(10)
F1 P2 C5 91.84(13)
F1 P2 C26 93.06(13)
C5 P2 C26 120.41(15)
F1 P2 C23 94.19(13)
C5 P2 C23 119.99(15)
C26 P2 C23 118.77(15)
F1 P2 P1 178.68(8)
C5 P2 P1 88.56(11)
C26 P2 P1 87.82(11)
C23 P2 P1 84.53(11)
C2 C1 C13 119.8(3)
C2 C1 H1 120.1
C13 C1 H1 120.1
C1 C2 C3 120.3(3)
C1 C2 H7 119.9
C3 C2 H7 119.9
C2 C3 C4 120.2(3)
C2 C3 H8 119.9
C4 C3 H8 119.9
C14 C4 C3 119.2(3)
C14 C4 P1 118.1(3)
C3 C4 P1 122.7(2)
C6 C5 C24 119.8(3)
C6 C5 P2 122.3(3)
C24 C5 P2 117.7(3)
C7 C6 C5 119.9(3)
C7 C6 H9 120.1
C5 C6 H9 120.1
C6 C7 C8 120.1(4)
C6 C7 H10 120.0
C8 C7 H10 120.0
C25 C8 C7 120.1(4)
C25 C8 H2 120.0
C7 C8 H2 120.0
C34 C9 C10 119.5(3)
C34 C9 H3 120.2
C10 C9 H3 120.2
C11 C10 C9 120.1(3)
C11 C10 H26 120.0
C9 C10 H26 120.0
C10 C11 C12 120.6(3)
C10 C11 H4 119.7
C12 C11 H4 119.7
C33 C12 C11 118.7(3)
C33 C12 P1 123.0(3)
C11 C12 P1 118.0(2)
C1 C13 C14 120.9(3)
C1 C13 H6 119.6
C14 C13 H6 119.6
C13 C14 C4 119.7(3)
C13 C14 H5 120.2
C4 C14 H5 120.2
C16 C15 C32 120.7(3)
C16 C15 P1 125.0(3)
C32 C15 P1 114.4(2)
C15 C16 C17 120.9(3)
C15 C16 H23 119.5
C17 C16 H23 119.5
C18 C17 C16 119.4(3)
C18 C17 H22 120.3
C16 C17 H22 120.3
C17 C18 C19 122.4(3)
C17 C18 H21 118.8
C19 C18 H21 118.8
C18 C19 C20 122.2(3)
C18 C19 C32 118.1(3)
C20 C19 C32 119.7(3)
C21 C20 C19 120.9(3)
C21 C20 H20 119.5
C19 C20 H20 119.5
C20 C21 C22 120.5(4)
C20 C21 H19 119.8
C22 C21 H19 119.8
C23 C22 C21 121.3(4)
C23 C22 H18 119.3
C21 C22 H18 119.3
C22 C23 C32 119.1(3)
C22 C23 P2 118.0(3)
C32 C23 P2 122.9(2)
C25 C24 C5 119.6(4)
C25 C24 H12 120.2
C5 C24 H12 120.2
C8 C25 C24 120.6(4)
C8 C25 H11 119.7
C24 C25 H11 119.7
C31 C26 C27 119.8(3)
C31 C26 P2 120.1(3)
C27 C26 P2 120.0(2)
C28 C27 C26 119.4(3)
C28 C27 H17 120.3
C26 C27 H17 120.3
C29 C28 C27 120.3(3)
C29 C28 H16 119.9
C27 C28 H16 119.9
C30 C29 C28 120.1(3)
C30 C29 H15 120.0
C28 C29 H15 120.0
C29 C30 C31 120.3(3)
C29 C30 H13 119.9
C31 C30 H13 119.9
C30 C31 C26 120.1(3)
C30 C31 H14 120.0
C26 C31 H14 120.0
C15 C32 C23 123.0(3)
C15 C32 C19 118.5(3)
C23 C32 C19 118.5(3)
C34 C33 C12 120.2(3)
C34 C33 H25 119.9
C12 C33 H25 119.9
C33 C34 C9 120.9(3)
C33 C34 H24 119.6
C9 C34 H24 119.6
F2 C35 C57 121.3(4)
F2 C35 C36 120.5(4)
C57 C35 C36 118.2(3)
F19 C36 C37 121.0(4)
F19 C36 C35 119.4(3)
C37 C36 C35 119.6(3)
F18 C37 C36 115.1(3)
F18 C37 C38 119.7(3)
C36 C37 C38 125.1(3)
C58 C38 C37 112.5(3)
C58 C38 B1 127.9(3)
C37 C38 B1 119.3(3)
C49 C39 C40 112.6(3)
C49 C39 B1 127.7(3)
C40 C39 B1 118.9(3)
F12 C40 C41 115.3(3)
F12 C40 C39 119.3(3)
C41 C40 C39 125.4(3)
F11 C41 C40 120.7(3)
F11 C41 C42 120.3(3)
C40 C41 C42 119.1(3)
F3 C42 C50 120.7(3)
F3 C42 C41 121.0(3)
C50 C42 C41 118.3(3)
F4 C43 C48 120.4(3)
F4 C43 C44 120.6(3)
C48 C43 C44 119.0(3)
F5 C44 C43 119.1(3)
F5 C44 C45 121.7(3)
C43 C44 C45 119.2(3)
F6 C45 C44 115.6(3)
F6 C45 C46 119.3(3)
C44 C45 C46 125.1(3)
C47 C46 C45 112.6(3)
C47 C46 B1 128.7(3)
C45 C46 B1 118.0(3)
F7 C47 C46 120.9(3)
F7 C47 C48 114.4(3)
C46 C47 C48 124.6(3)
F8 C48 C43 120.5(3)
F8 C48 C47 120.2(3)
C43 C48 C47 119.3(3)
F9 C49 C50 115.2(3)
F9 C49 C39 121.0(3)
C50 C49 C39 123.7(3)
F10 C50 C42 119.3(3)
F10 C50 C49 119.8(3)
C42 C50 C49 120.9(3)
C52 C51 C56 113.0(3)
C52 C51 B1 119.9(3)
C56 C51 B1 126.6(3)
F13 C52 C51 119.1(3)
F13 C52 C53 115.8(3)
C51 C52 C53 125.1(3)
F14 C53 C54 120.2(3)
F14 C53 C52 120.9(4)
C54 C53 C52 118.8(3)
F15 C54 C55 120.6(3)
F15 C54 C53 120.0(3)
C55 C54 C53 119.3(3)
F16 C55 C54 120.0(3)
F16 C55 C56 120.5(3)
C54 C55 C56 119.5(3)
F17 C56 C55 114.6(3)
F17 C56 C51 121.3(3)
C55 C56 C51 124.1(3)
F20 C57 C35 119.5(3)
F20 C57 C58 120.4(4)
C35 C57 C58 120.1(4)
F21 C58 C38 120.6(3)
F21 C58 C57 115.0(3)
C38 C58 C57 124.4(3)
C39 B1 C38 114.3(3)
C39 B1 C46 101.0(2)
C38 B1 C46 112.9(3)
C39 B1 C51 112.7(3)
C38 B1 C51 102.2(3)
C46 B1 C51 114.2(3)

loop_
_geom_bond_atom_site_label_1
_geom_bond_atom_site_label_2
_geom_bond_distance
P1 C15 1.790(3)
P1 C12 1.812(3)
P1 C4 1.817(3)
P1 P2 2.5299(13)
P2 F1 1.637(2)
P2 C5 1.801(3)
P2 C26 1.802(3)
P2 C23 1.831(3)
F2 C35 1.352(4)
F3 C42 1.338(4)
F4 C43 1.352(4)
F5 C44 1.353(4)
F6 C45 1.359(4)
F7 C47 1.360(4)
F8 C48 1.355(4)
F9 C49 1.359(4)
F10 C50 1.364(4)
F11 C41 1.356(4)
F12 C40 1.365(4)
F13 C52 1.364(4)
F14 C53 1.355(4)
F15 C54 1.352(4)
F16 C55 1.343(4)
F17 C56 1.347(4)
F18 C37 1.358(4)
F19 C36 1.349(4)
F20 C57 1.354(4)
F21 C58 1.359(4)
C1 C2 1.381(5)
C1 C13 1.383(5)
C1 H1 0.9500
C2 C3 1.388(4)
C2 H7 0.9500
C3 C4 1.399(4)
C3 H8 0.9500
C4 C14 1.399(4)
C5 C6 1.397(5)
C5 C24 1.397(5)
C6 C7 1.382(5)
C6 H9 0.9500
C7 C8 1.389(6)
C7 H10 0.9500
C8 C25 1.380(6)
C8 H2 0.9500
C9 C34 1.384(5)
C9 C10 1.386(5)
C9 H3 0.9500
C10 C11 1.382(5)
C10 H26 0.9500
C11 C12 1.403(4)
C11 H4 0.9500
C12 C33 1.393(4)
C13 C14 1.385(5)
C13 H6 0.9500
C14 H5 0.9500
C15 C16 1.375(4)
C15 C32 1.427(4)
C16 C17 1.404(4)
C16 H23 0.9500
C17 C18 1.370(5)
C17 H22 0.9500
C18 C19 1.409(5)
C18 H21 0.9500
C19 C20 1.409(5)
C19 C32 1.439(4)
C20 C21 1.358(5)
C20 H20 0.9500
C21 C22 1.409(5)
C21 H19 0.9500
C22 C23 1.389(4)
C22 H18 0.9500
C23 C32 1.434(5)
C24 C25 1.382(5)
C24 H12 0.9500
C25 H11 0.9500
C26 C31 1.393(4)
C26 C27 1.394(4)
C27 C28 1.391(4)
C27 H17 0.9500
C28 C29 1.386(5)
C28 H16 0.9500
C29 C30 1.380(5)
C29 H15 0.9500
C30 C31 1.381(4)
C30 H13 0.9500
C31 H14 0.9500
C33 C34 1.380(5)
C33 H25 0.9500
C34 H24 0.9500
C35 C57 1.371(5)
C35 C36 1.381(5)
C36 C37 1.377(5)
C37 C38 1.394(4)
C38 C58 1.387(5)
C38 B1 1.647(5)
C39 C49 1.395(4)
C39 C40 1.395(4)
C39 B1 1.642(5)
C40 C41 1.374(4)
C41 C42 1.384(5)
C42 C50 1.366(5)
C43 C48 1.369(5)
C43 C44 1.377(5)
C44 C45 1.378(4)
C45 C46 1.390(4)
C46 C47 1.386(4)
C46 B1 1.652(5)
C47 C48 1.389(4)
C49 C50 1.379(5)
C51 C52 1.376(4)
C51 C56 1.394(4)
C51 B1 1.660(5)
C52 C53 1.385(5)
C53 C54 1.374(5)
C54 C55 1.367(5)
C55 C56 1.384(4)
C57 C58 1.389(5)

loop_
_geom_torsion_atom_site_label_1
_geom_torsion_atom_site_label_2
_geom_torsion_atom_site_label_3
_geom_torsion_atom_site_label_4
_geom_torsion
C15 P1 P2 F1 -9(4)
C12 P1 P2 F1 -122(4)
C4 P1 P2 F1 104(4)
C15 P1 P2 C5 -116.62(15)
C12 P1 P2 C5 130.09(16)
C4 P1 P2 C5 -3.17(17)
C15 P1 P2 C26 122.87(14)
C12 P1 P2 C26 9.58(15)
C4 P1 P2 C26 -123.68(16)
C15 P1 P2 C23 3.70(14)
C12 P1 P2 C23 -109.60(15)
C4 P1 P2 C23 117.14(16)
C13 C1 C2 C3 1.7(5)
C1 C2 C3 C4 -0.4(5)
C2 C3 C4 C14 -1.3(5)
C2 C3 C4 P1 179.6(2)
C15 P1 C4 C14 40.8(3)
C12 P1 C4 C14 157.4(2)
P2 P1 C4 C14 -66.0(3)
C15 P1 C4 C3 -140.2(3)
C12 P1 C4 C3 -23.5(3)
P2 P1 C4 C3 113.0(3)
F1 P2 C5 C6 119.2(3)
C26 P2 C5 C6 24.6(4)
C23 P2 C5 C6 -144.9(3)
P1 P2 C5 C6 -62.0(3)
F1 P2 C5 C24 -55.7(3)
C26 P2 C5 C24 -150.3(3)
C23 P2 C5 C24 40.2(3)
P1 P2 C5 C24 123.0(3)
C24 C5 C6 C7 1.1(5)
P2 C5 C6 C7 -173.8(3)
C5 C6 C7 C8 -1.7(5)
C6 C7 C8 C25 1.3(6)
C34 C9 C10 C11 -0.2(6)
C9 C10 C11 C12 -2.2(5)
C10 C11 C12 C33 2.9(5)
C10 C11 C12 P1 177.1(3)
C15 P1 C12 C33 -1.3(3)
C4 P1 C12 C33 -117.2(3)
P2 P1 C12 C33 104.0(3)
C15 P1 C12 C11 -175.3(3)
C4 P1 C12 C11 68.8(3)
P2 P1 C12 C11 -69.9(3)
C2 C1 C13 C14 -1.4(5)
C1 C13 C14 C4 -0.3(5)
C3 C4 C14 C13 1.6(5)
P1 C4 C14 C13 -179.3(3)
C12 P1 C15 C16 -62.5(3)
C4 P1 C15 C16 53.8(3)
P2 P1 C15 C16 177.9(3)
C12 P1 C15 C32 115.9(2)
C4 P1 C15 C32 -127.8(2)
P2 P1 C15 C32 -3.6(2)
C32 C15 C16 C17 -1.9(5)
P1 C15 C16 C17 176.5(2)
C15 C16 C17 C18 1.4(5)
C16 C17 C18 C19 -0.2(5)
C17 C18 C19 C20 -179.7(3)
C17 C18 C19 C32 -0.5(5)
C18 C19 C20 C21 178.9(3)
C32 C19 C20 C21 -0.3(5)
C19 C20 C21 C22 0.9(6)
C20 C21 C22 C23 -1.2(6)
C21 C22 C23 C32 0.7(5)
C21 C22 C23 P2 179.1(3)
F1 P2 C23 C22 -2.3(3)
C5 P2 C23 C22 -96.9(3)
C26 P2 C23 C22 93.5(3)
P1 P2 C23 C22 178.0(3)
F1 P2 C23 C32 176.0(3)
C5 P2 C23 C32 81.4(3)
C26 P2 C23 C32 -88.2(3)
P1 P2 C23 C32 -3.7(3)
C6 C5 C24 C25 0.0(5)
P2 C5 C24 C25 175.1(3)
C7 C8 C25 C24 -0.2(6)
C5 C24 C25 C8 -0.4(6)
F1 P2 C26 C31 109.6(3)
C5 P2 C26 C31 -156.5(3)
C23 P2 C26 C31 13.1(3)
P1 P2 C26 C31 -69.4(3)
F1 P2 C26 C27 -67.0(3)
C5 P2 C26 C27 26.9(3)
C23 P2 C26 C27 -163.5(3)
P1 P2 C26 C27 114.0(3)
C31 C26 C27 C28 1.6(5)
P2 C26 C27 C28 178.2(3)
C26 C27 C28 C29 -1.9(5)
C27 C28 C29 C30 0.8(6)
C28 C29 C30 C31 0.6(6)
C29 C30 C31 C26 -0.8(5)
C27 C26 C31 C30 -0.2(5)
P2 C26 C31 C30 -176.8(3)
C16 C15 C32 C23 -179.5(3)
P1 C15 C32 C23 2.0(4)
C16 C15 C32 C19 1.1(5)
P1 C15 C32 C19 -177.4(2)
C22 C23 C32 C15 -179.4(3)
P2 C23 C32 C15 2.3(4)
C22 C23 C32 C19 -0.1(5)
P2 C23 C32 C19 -178.4(2)
C18 C19 C32 C15 0.0(4)
C20 C19 C32 C15 179.2(3)
C18 C19 C32 C23 -179.3(3)
C20 C19 C32 C23 -0.1(5)
C11 C12 C33 C34 -1.4(5)
P1 C12 C33 C34 -175.3(3)
C12 C33 C34 C9 -0.9(6)
C10 C9 C34 C33 1.7(6)
F2 C35 C36 F19 -0.4(5)
C57 C35 C36 F19 178.2(3)
F2 C35 C36 C37 -178.4(3)
C57 C35 C36 C37 0.2(5)
F19 C36 C37 F18 2.2(5)
C35 C36 C37 F18 -179.9(3)
F19 C36 C37 C38 -177.6(3)
C35 C36 C37 C38 0.4(5)
F18 C37 C38 C58 179.2(3)
C36 C37 C38 C58 -1.1(5)
F18 C37 C38 B1 5.0(4)
C36 C37 C38 B1 -175.2(3)
C49 C39 C40 F12 179.7(3)
B1 C39 C40 F12 -9.7(4)
C49 C39 C40 C41 -2.8(5)
B1 C39 C40 C41 167.8(3)
F12 C40 C41 F11 1.4(5)
C39 C40 C41 F11 -176.2(3)
F12 C40 C41 C42 -179.6(3)
C39 C40 C41 C42 2.8(5)
F11 C41 C42 F3 -1.1(5)
C40 C41 C42 F3 179.8(3)
F11 C41 C42 C50 178.6(3)
C40 C41 C42 C50 -0.4(5)
F4 C43 C44 F5 -3.9(5)
C48 C43 C44 F5 177.5(3)
F4 C43 C44 C45 175.9(3)
C48 C43 C44 C45 -2.7(5)
F5 C44 C45 F6 3.3(5)
C43 C44 C45 F6 -176.4(3)
F5 C44 C45 C46 -176.4(3)
C43 C44 C45 C46 3.8(5)
F6 C45 C46 C47 179.0(3)
C44 C45 C46 C47 -1.3(5)
F6 C45 C46 B1 -9.5(5)
C44 C45 C46 B1 170.2(3)
C45 C46 C47 F7 176.2(3)
B1 C46 C47 F7 5.9(5)
C45 C46 C47 C48 -2.4(5)
B1 C46 C47 C48 -172.8(3)
F4 C43 C48 F8 2.2(5)
C44 C43 C48 F8 -179.2(3)
F4 C43 C48 C47 -179.2(3)
C44 C43 C48 C47 -0.7(5)
F7 C47 C48 F8 3.3(4)
C46 C47 C48 F8 -178.0(3)
F7 C47 C48 C43 -175.3(3)
C46 C47 C48 C43 3.4(5)
C40 C39 C49 F9 177.6(3)
B1 C39 C49 F9 8.0(5)
C40 C39 C49 C50 0.6(5)
B1 C39 C49 C50 -169.0(3)
F3 C42 C50 F10 0.1(5)
C41 C42 C50 F10 -179.6(3)
F3 C42 C50 C49 178.1(3)
C41 C42 C50 C49 -1.6(5)
F9 C49 C50 F10 2.4(5)
C39 C49 C50 F10 179.6(3)
F9 C49 C50 C42 -175.6(3)
C39 C49 C50 C42 1.6(5)
C56 C51 C52 F13 176.5(3)
B1 C51 C52 F13 3.5(5)
C56 C51 C52 C53 -3.2(5)
B1 C51 C52 C53 -176.2(3)
F13 C52 C53 F14 0.9(5)
C51 C52 C53 F14 -179.4(3)
F13 C52 C53 C54 -177.8(3)
C51 C52 C53 C54 2.0(5)
F14 C53 C54 F15 2.7(5)
C52 C53 C54 F15 -178.7(3)
F14 C53 C54 C55 -177.5(3)
C52 C53 C54 C55 1.1(5)
F15 C54 C55 F16 -3.7(5)
C53 C54 C55 F16 176.5(3)
F15 C54 C55 C56 177.2(3)
C53 C54 C55 C56 -2.6(5)
F16 C55 C56 F17 0.8(5)
C54 C55 C56 F17 179.9(3)
F16 C55 C56 C51 -177.9(3)
C54 C55 C56 C51 1.2(5)
C52 C51 C56 F17 -177.0(3)
B1 C51 C56 F17 -4.6(5)
C52 C51 C56 C55 1.6(5)
B1 C51 C56 C55 174.1(3)
F2 C35 C57 F20 -2.3(5)
C36 C35 C57 F20 179.2(3)
F2 C35 C57 C58 178.6(3)
C36 C35 C57 C58 0.0(5)
C37 C38 C58 F21 -178.5(3)
B1 C38 C58 F21 -5.0(5)
C37 C38 C58 C57 1.3(5)
B1 C38 C58 C57 174.9(3)
F20 C57 C58 F21 -0.2(5)
C35 C57 C58 F21 179.0(3)
F20 C57 C58 C38 180.0(3)
C35 C57 C58 C38 -0.9(5)
C49 C39 B1 C38 -9.2(5)
C40 C39 B1 C38 -178.3(3)
C49 C39 B1 C46 112.3(3)
C40 C39 B1 C46 -56.7(4)
C49 C39 B1 C51 -125.4(3)
C40 C39 B1 C51 65.6(4)
C58 C38 B1 C39 124.7(3)
C37 C38 B1 C39 -62.2(4)
C58 C38 B1 C46 9.9(4)
C37 C38 B1 C46 -177.0(3)
C58 C38 B1 C51 -113.2(3)
C37 C38 B1 C51 59.9(4)
C47 C46 B1 C39 114.2(3)
C45 C46 B1 C39 -55.8(4)
C47 C46 B1 C38 -123.3(4)
C45 C46 B1 C38 66.8(4)
C47 C46 B1 C51 -7.1(5)
C45 C46 B1 C51 -177.0(3)
C52 C51 B1 C39 -176.6(3)
C56 C51 B1 C39 11.5(5)
C52 C51 B1 C38 60.2(4)
C56 C51 B1 C38 -111.7(4)
C52 C51 B1 C46 -62.1(4)
C56 C51 B1 C46 126.0(3)
